data_4502864
loop_
_publ_author_name
'Karanam, Maheswararao'
'Dev, Sagarika'
'Choudhury, Angshuman Roy'

_publ_section_title
;
 New Polymorphs of Fluconazole: Results from Cocrystallization Experiments
;
_journal_issue 1
_journal_name_full 'Crystal Growth &amp; Design'
_journal_page_first 240
_journal_paper_doi 10.1021/cg201005y
_journal_volume 12
_journal_year 2012
_chemical_formula_moiety 'C13 H12 F2 N6 O'
_chemical_formula_sum 'C13 H12 F2 N6 O'
_chemical_formula_weight 306.29
_chemical_name_systematic
;
 2-(2,4-difluorophenyl)-1,3-di(1H-1,2,4-triazol-1-yl)propan-2-ol
;
_space_group_IT_number 61
_symmetry_cell_setting orthorhombic
_symmetry_space_group_name_Hall '-P 2ac 2ab'
_symmetry_space_group_name_H-M 'P b c a'
_atom_sites_solution_hydrogens geom
_atom_sites_solution_primary direct
_atom_sites_solution_secondary difmap
_audit_creation_date 2011-03-02T02:25:34-00:00
_audit_creation_method 'WinGX routine CIF_UPDATE'
_cell_angle_alpha 90
_cell_angle_beta 90
_cell_angle_gamma 90
_cell_formula_units_Z 8
_cell_length_a 12.9282(9)
_cell_length_b 6.0241(5)
_cell_length_c 34.834(3)
_cell_measurement_temperature 100.0(2)
_cell_volume 2712.9(4)
_computing_structure_refinement 'SHELXL-97 (Sheldrick, 1997)'
_computing_structure_solution 'SHELXS-97 (Sheldrick, 1990)'
_diffrn_ambient_temperature 100.0(2)
_diffrn_measured_fraction_theta_full 0.997
_diffrn_measured_fraction_theta_max 0.997
_diffrn_radiation_monochromator graphite
_diffrn_radiation_type MoK\a
_diffrn_radiation_wavelength 0.71073
_diffrn_reflns_av_R_equivalents 0.0449
_diffrn_reflns_av_unetI/netI 0.0414
_diffrn_reflns_limit_h_max 13
_diffrn_reflns_limit_h_min -15
_diffrn_reflns_limit_k_max 6
_diffrn_reflns_limit_k_min -7
_diffrn_reflns_limit_l_max 36
_diffrn_reflns_limit_l_min -42
_diffrn_reflns_number 13086
_diffrn_reflns_theta_full 25.82
_diffrn_reflns_theta_max 25.82
_diffrn_reflns_theta_min 1.17
_exptl_absorpt_coefficient_mu 0.121
_exptl_absorpt_correction_type none
_exptl_crystal_colour colorless
_exptl_crystal_density_diffrn 1.5
_exptl_crystal_density_meas ?
_exptl_crystal_density_method 'not measured'
_exptl_crystal_description needle
_exptl_crystal_F_000 1264
_exptl_crystal_size_max 0.20
_exptl_crystal_size_mid 0.10
_exptl_crystal_size_min 0.10
_refine_diff_density_max 0.277
_refine_diff_density_min -0.34
_refine_diff_density_rms 0.074
_refine_ls_extinction_method none
_refine_ls_goodness_of_fit_ref 1.158
_refine_ls_hydrogen_treatment refall
_refine_ls_matrix_type full
_refine_ls_number_parameters 240
_refine_ls_number_reflns 2612
_refine_ls_number_restraints 0
_refine_ls_restrained_S_all 1.158
_refine_ls_R_factor_all 0.093
_refine_ls_R_factor_gt 0.0696
_refine_ls_shift/su_max 0
_refine_ls_shift/su_mean 0
_refine_ls_structure_factor_coef Fsqd
_refine_ls_weighting_details 'calc w=1/[\s^2^(Fo^2^)+(0.0459P)^2^+7.4458P] where P=(Fo^2^+2Fc^2^)/3'
_refine_ls_weighting_scheme calc
_refine_ls_wR_factor_gt 0.1564
_refine_ls_wR_factor_ref 0.1664
_reflns_number_gt 2045
_reflns_number_total 2612
_reflns_threshold_expression >2sigma(I)
_cod_data_source_file cg201005y_si_003.cif
_cod_data_source_block a5-form3-lt
_cod_depositor_comments
;
The following automatic conversions were performed:

'_exptl_crystal_density_meas' value 'none' was changed to '?' - the
value is perceived as not measured.

Automatic conversion script
Id: cif_fix_values 3008 2015-01-20 13:52:24Z robertas 
;
_cod_database_code 4502864

loop_
_symmetry_equiv_pos_as_xyz
'x, y, z'
'-x+1/2, -y, z+1/2'
'x+1/2, -y+1/2, -z'
'-x, y+1/2, -z+1/2'
'-x, -y, -z'
'x-1/2, y, -z-1/2'
'-x-1/2, y-1/2, z'
'x, -y-1/2, z-1/2'

loop_
_atom_site_label
_atom_site_type_symbol
_atom_site_fract_x
_atom_site_fract_y
_atom_site_fract_z
_atom_site_U_iso_or_equiv
_atom_site_adp_type
_atom_site_occupancy
_atom_site_symmetry_multiplicity
_atom_site_calc_flag
_atom_site_refinement_flags
F1 F 0.33187(16) 0.1611(4) 0.40981(6) 0.0310(6) Uani 1 1 d .
N2 N 0.6263(2) 0.1371(5) 0.40684(8) 0.0187(6) Uani 1 1 d .
O1 O 0.53062(17) 0.5707(4) 0.34199(7) 0.0210(6) Uani 1 1 d .
H1O H 0.5839 0.5798 0.3546 0.031 Uiso 1 1 calc R
F2 F 0.36775(18) 0.6542(5) 0.51268(6) 0.0469(7) Uani 1 1 d .
N3 N 0.7755(2) 0.1242(4) 0.37281(8) 0.0176(6) Uani 1 1 d .
N1 N 0.6077(2) 0.1498(4) 0.36845(8) 0.0157(6) Uani 1 1 d .
N4 N 0.3675(2) 0.4198(5) 0.29681(8) 0.0224(7) Uani 1 1 d .
C10 C 0.6965(2) 0.1423(5) 0.34900(10) 0.0160(7) Uani 1 1 d .
H10 H 0.702 0.1488 0.3224 0.019 Uiso 1 1 calc R
C9 C 0.7286(2) 0.1218(6) 0.40764(10) 0.0183(7) Uani 1 1 d .
C1 C 0.4628(2) 0.4165(5) 0.35950(10) 0.0166(7) Uani 1 1 d .
N5 N 0.3549(2) 0.2161(6) 0.27994(9) 0.0300(8) Uani 1 1 d .
C7 C 0.4828(3) 0.6625(6) 0.41832(10) 0.0210(8) Uani 1 1 d .
C2 C 0.4423(2) 0.4720(6) 0.40151(10) 0.0170(7) Uani 1 1 d .
C11 C 0.3594(3) 0.4472(7) 0.33796(10) 0.0214(8) Uani 1 1 d .
C8 C 0.5032(2) 0.1797(6) 0.35310(10) 0.0173(7) Uani 1 1 d .
C5 C 0.3941(3) 0.5936(7) 0.47643(10) 0.0306(9) Uani 1 1 d .
C4 C 0.3521(3) 0.4007(7) 0.46187(11) 0.0286(9) Uani 1 1 d .
N6 N 0.3890(2) 0.4799(7) 0.23551(9) 0.0380(9) Uani 1 1 d .
C3 C 0.3766(3) 0.3477(6) 0.42467(10) 0.0230(8) Uani 1 1 d .
C6 C 0.4597(3) 0.7249(7) 0.45551(12) 0.0280(9) Uani 1 1 d .
C13 C 0.3873(3) 0.5709(8) 0.27004(11) 0.0309(10) Uani 1 1 d .
C12 C 0.3689(3) 0.2638(9) 0.24340(11) 0.0355(10) Uani 1 1 d .
H13 H 0.400(3) 0.723(8) 0.2780(12) 0.043(13) Uiso 1 1 d .
H11A H 0.314(3) 0.342(6) 0.3465(10) 0.019(9) Uiso 1 1 d .
H8B H 0.459(3) 0.073(7) 0.3655(11) 0.035(11) Uiso 1 1 d .
H12 H 0.369(3) 0.161(7) 0.2223(11) 0.024(10) Uiso 1 1 d .
H11B H 0.334(3) 0.607(6) 0.3424(10) 0.016(9) Uiso 1 1 d .
H7 H 0.521(3) 0.746(7) 0.4044(11) 0.022(10) Uiso 1 1 d .
H6 H 0.482(3) 0.853(7) 0.4655(11) 0.026(10) Uiso 1 1 d .
H9 H 0.762(3) 0.121(6) 0.4321(10) 0.028(10) Uiso 1 1 d .
H4 H 0.311(3) 0.300(8) 0.4773(13) 0.046(13) Uiso 1 1 d .
H8A H 0.507(2) 0.163(5) 0.3256(9) 0.002(7) Uiso 1 1 d .

loop_
_atom_site_aniso_label
_atom_site_aniso_U_11
_atom_site_aniso_U_22
_atom_site_aniso_U_33
_atom_site_aniso_U_23
_atom_site_aniso_U_13
_atom_site_aniso_U_12
F1 0.0207(11) 0.0336(12) 0.0385(13) 0.0024(10) 0.0050(9) -0.0127(10)
N2 0.0187(15) 0.0172(15) 0.0202(15) -0.0004(12) -0.0017(12) -0.0010(12)
O1 0.0121(12) 0.0265(13) 0.0243(13) 0.0060(11) 0.0005(10) -0.0036(10)
F2 0.0397(14) 0.0769(19) 0.0242(12) -0.0112(12) 0.0049(10) 0.0187(14)
N3 0.0140(14) 0.0139(14) 0.0250(15) 0.0000(12) -0.0036(11) 0.0011(11)
N1 0.0102(13) 0.0147(14) 0.0221(15) 0.0000(12) -0.0016(11) 0.0000(11)
N4 0.0112(14) 0.0306(17) 0.0253(16) 0.0023(13) -0.0040(12) 0.0015(12)
C10 0.0113(16) 0.0153(17) 0.0215(17) -0.0009(14) 0.0002(13) 0.0023(13)
C9 0.0136(17) 0.0168(17) 0.0245(18) -0.0031(15) -0.0050(14) 0.0000(14)
C1 0.0094(15) 0.0169(17) 0.0236(18) 0.0044(14) -0.0007(13) -0.0019(13)
N5 0.0187(16) 0.039(2) 0.0325(19) -0.0034(15) -0.0073(14) -0.0010(14)
C7 0.0149(17) 0.0203(19) 0.0278(19) 0.0022(16) -0.0009(15) 0.0053(15)
C2 0.0082(15) 0.0185(17) 0.0242(18) 0.0025(14) 0.0007(13) 0.0040(13)
C11 0.0088(16) 0.029(2) 0.027(2) 0.0054(17) -0.0007(14) -0.0009(15)
C8 0.0095(16) 0.0220(19) 0.0205(18) -0.0030(14) -0.0026(13) 0.0007(14)
C5 0.025(2) 0.046(3) 0.0206(19) -0.0021(17) 0.0012(16) 0.0160(19)
C4 0.0161(18) 0.042(2) 0.027(2) 0.0081(18) 0.0048(16) 0.0044(17)
N6 0.0210(17) 0.067(3) 0.0262(18) 0.0101(18) -0.0048(14) 0.0037(17)
C3 0.0128(17) 0.027(2) 0.029(2) 0.0035(16) -0.0011(14) -0.0008(15)
C6 0.0234(19) 0.026(2) 0.035(2) -0.0087(18) -0.0047(17) 0.0074(17)
C13 0.0183(19) 0.047(3) 0.027(2) 0.0128(19) -0.0037(15) -0.0003(18)
C12 0.020(2) 0.064(3) 0.023(2) -0.007(2) -0.0071(16) 0.006(2)

loop_
_atom_type_symbol
_atom_type_description
_atom_type_scat_dispersion_real
_atom_type_scat_dispersion_imag
_atom_type_scat_source
C C 0.0033 0.0016 'International Tables Vol C Tables 4.2.6.8 and 6.1.1.4'
H H 0 0 'International Tables Vol C Tables 4.2.6.8 and 6.1.1.4'
F F 0.0171 0.0103 'International Tables Vol C Tables 4.2.6.8 and 6.1.1.4'
N N 0.0061 0.0033 'International Tables Vol C Tables 4.2.6.8 and 6.1.1.4'
O O 0.0106 0.006 'International Tables Vol C Tables 4.2.6.8 and 6.1.1.4'

loop_
_geom_angle_atom_site_label_1
_geom_angle_atom_site_label_2
_geom_angle_atom_site_label_3
_geom_angle
C9 N2 N1 101.5(3)
C10 N3 C9 102.5(3)
C10 N1 N2 110.2(3)
C10 N1 C8 127.8(3)
N2 N1 C8 121.9(3)
C13 N4 N5 109.6(3)
C13 N4 C11 129.2(4)
N5 N4 C11 121.2(3)
N3 C10 N1 110.5(3)
N2 C9 N3 115.2(3)
O1 C1 C2 112.1(3)
O1 C1 C8 109.6(3)
C2 C1 C8 113.7(3)
O1 C1 C11 104.4(3)
C2 C1 C11 106.9(3)
C8 C1 C11 109.6(3)
C12 N5 N4 101.7(3)
C6 C7 C2 122.6(4)
C7 C2 C3 115.5(3)
C7 C2 C1 121.4(3)
C3 C2 C1 123.0(3)
N4 C11 C1 113.9(3)
N1 C8 C1 112.1(3)
F2 C5 C6 119.7(4)
F2 C5 C4 118.0(4)
C6 C5 C4 122.3(4)
C3 C4 C5 116.9(4)
C13 N6 C12 102.1(3)
F1 C3 C4 116.9(3)
F1 C3 C2 118.8(3)
C4 C3 C2 124.3(4)
C5 C6 C7 118.4(4)
N6 C13 N4 111.0(4)
N5 C12 N6 115.6(4)

loop_
_geom_bond_atom_site_label_1
_geom_bond_atom_site_label_2
_geom_bond_distance
F1 C3 1.366(4)
N2 C9 1.327(4)
N2 N1 1.361(4)
O1 C1 1.416(4)
F2 C5 1.358(4)
N3 C10 1.321(4)
N3 C9 1.357(4)
N1 C10 1.333(4)
N1 C8 1.464(4)
N4 C13 1.328(5)
N4 N5 1.371(4)
N4 C11 1.447(5)
C1 C2 1.524(5)
C1 C8 1.535(5)
C1 C11 1.544(4)
N5 C12 1.317(5)
C7 C6 1.382(5)
C7 C2 1.390(5)
C2 C3 1.391(5)
C5 C6 1.369(6)
C5 C4 1.379(6)
C4 C3 1.372(5)
N6 C13 1.322(5)
N6 C12 1.356(6)

loop_
_cod_related_entry_id
_cod_related_entry_database
_cod_related_entry_code
1 ChemSpider 3248
